data_1502628
loop_
_publ_author_name
'Han, Minsoo'
'Nam, Kee Dal'
'Shin, Dongyun'
'Jeong, Nakcheol'
'Hahn, Hoh-Gyu'

_publ_section_title
;
 Exploration of novel 2-alkylimino-1,3-thiazolines: T-type calcium channel
 inhibitory activity.
;
_journal_issue 4
_journal_name_full 'Journal of combinatorial chemistry'
_journal_page_first 518
_journal_page_last 530
_journal_paper_doi 10.1021/cc100041m
_journal_volume 12
_journal_year 2010
_chemical_formula_moiety 'C24 H27 Cl2 N3 O S '
_chemical_formula_sum 'C24 H27 Cl2 N3 O S'
_chemical_formula_weight 476.46
_space_group_IT_number 15
_symmetry_cell_setting monoclinic
_symmetry_Int_Tables_number 15
_symmetry_space_group_name_Hall '-C 2yc'
_symmetry_space_group_name_H-M 'C 1 2/c 1'
_cell_angle_alpha 90
_cell_angle_beta 97.983(2)
_cell_angle_gamma 90
_cell_formula_units_Z 8
_cell_length_a 22.270(2)
_cell_length_b 11.0361(6)
_cell_length_c 19.418(1)
_cell_measurement_reflns_used 28159
_cell_measurement_temperature 299.1
_cell_measurement_theta_max 27.5
_cell_measurement_theta_min 3.0
_cell_volume 4726.2(6)
_computing_cell_refinement PROCESS-AUTO
_computing_data_collection PROCESS-AUTO
_computing_data_reduction CrystalStructure
_computing_publication_material 'CrystalStructure 3.6.0'
_computing_structure_refinement SHELXL
_computing_structure_solution SIR92
_diffrn_detector_area_resol_mean 10.00
_diffrn_measured_fraction_theta_full 0.9972
_diffrn_measured_fraction_theta_max 0.9972
_diffrn_measurement_device_type 'Rigaku RAXIS-RAPID'
_diffrn_measurement_method \w
_diffrn_radiation_type 'Mo K\a'
_diffrn_radiation_wavelength 0.7107
_diffrn_reflns_av_R_equivalents 0.032
_diffrn_reflns_limit_h_max 28
_diffrn_reflns_limit_h_min -28
_diffrn_reflns_limit_k_max 14
_diffrn_reflns_limit_k_min -14
_diffrn_reflns_limit_l_max 25
_diffrn_reflns_limit_l_min -23
_diffrn_reflns_number 38094
_diffrn_reflns_theta_full 27.48
_diffrn_reflns_theta_max 27.48
_exptl_absorpt_coefficient_mu 0.384
_exptl_absorpt_correction_T_max 0.891
_exptl_absorpt_correction_T_min 0.740
_exptl_absorpt_correction_type multi-scan
_exptl_absorpt_process_details
;
    Higashi, T. (1995). Program for Absorption Correction.
    Rigaku Corporation, Tokyo, Japan.
;
_exptl_crystal_colour colorless
_exptl_crystal_density_diffrn 1.339
_exptl_crystal_density_method 'not measured'
_exptl_crystal_description chunk
_exptl_crystal_F_000 2000.00
_exptl_crystal_size_max 0.40
_exptl_crystal_size_mid 0.30
_exptl_crystal_size_min 0.30
_refine_diff_density_max 0.67
_refine_diff_density_min -0.38
_refine_ls_extinction_method none
_refine_ls_goodness_of_fit_ref 1.101
_refine_ls_hydrogen_treatment refall
_refine_ls_number_parameters 281
_refine_ls_number_reflns 5407
_refine_ls_R_factor_gt 0.0410
_refine_ls_shift/su_max 0.0010
_refine_ls_structure_factor_coef Fsqd
_refine_ls_weighting_details 'w = 1/[\s^2^(Fo^2^)+(0.0598P)^2^+2.1247P] where P=(Fo^2^+2Fc^2^)/3'
_refine_ls_weighting_scheme calc
_refine_ls_wR_factor_ref 0.1190
_reflns_number_gt 0
_reflns_number_total 37026
_reflns_threshold_expression F^2^>2.0\s(F^2^)
_cod_data_source_file cc100041m_si_003.cif
_cod_data_source_block '_24299'
_cod_original_cell_volume 4726.1(5)
_cod_original_formula_sum 'C24 H27 Cl2 N3 O S '
_cod_database_code 1502628

loop_
_symmetry_equiv_pos_site_id
_symmetry_equiv_pos_as_xyz
1 +X,+Y,+Z
2 -X,+Y,1/2-Z
3 -X,-Y,-Z
4 +X,-Y,1/2+Z
5 1/2+X,1/2+Y,+Z
6 1/2-X,1/2+Y,1/2-Z
7 1/2-X,1/2-Y,-Z
8 1/2+X,1/2-Y,1/2+Z

loop_
_atom_site_label
_atom_site_type_symbol
_atom_site_fract_x
_atom_site_fract_y
_atom_site_fract_z
_atom_site_U_iso_or_equiv
_atom_site_adp_type
_atom_site_occupancy
_atom_site_symmetry_multiplicity
_atom_site_calc_flag
_atom_site_refinement_flags
Cl(1) Cl 0.43987(3) 1.01493(5) 0.37060(3) 0.0692(2) Uani 1.00 1 d .
Cl(2) Cl 0.34288(3) 0.68076(5) 0.69946(2) 0.0661(2) Uani 1.00 1 d .
S(1) S 0.13383(2) 0.26682(4) 0.50679(2) 0.0442(1) Uani 1.00 1 d .
O(1) O 0.28306(8) 0.5226(1) 0.45130(7) 0.0663(5) Uani 1.00 1 d .
N(1) N 0.31470(7) 0.6651(1) 0.53243(7) 0.0379(3) Uani 1.00 1 d .
N(2) N 0.20887(6) 0.3239(1) 0.61282(7) 0.0339(3) Uani 1.00 1 d .
N(3) N 0.13554(7) 0.1805(1) 0.63708(7) 0.0410(3) Uani 1.00 1 d .
C(8) C 0.22604(8) 0.3921(1) 0.55679(8) 0.0350(3) Uani 1.00 1 d .
C(9) C 0.16044(8) 0.2524(1) 0.59460(8) 0.0358(3) Uani 1.00 1 d .
C(10) C 0.27766(8) 0.4780(1) 0.57202(9) 0.0408(4) Uani 1.00 1 d .
C(11) C 0.40064(9) 0.9150(1) 0.41779(9) 0.0432(4) Uani 1.00 1 d .
C(12) C 0.29657(8) 0.2311(2) 0.68742(8) 0.0393(4) Uani 1.00 1 d .
C(13) C 0.29068(8) 0.5565(2) 0.51128(9) 0.0400(4) Uani 1.00 1 d .
C(14) C 0.24512(8) 0.3202(1) 0.68332(8) 0.0382(4) Uani 1.00 1 d .
C(15) C 0.34151(8) 0.7502(1) 0.49168(8) 0.0345(3) Uani 1.00 1 d .
C(16) C 0.19047(8) 0.3699(2) 0.49704(9) 0.0413(4) Uani 1.00 1 d .
C(17) C 0.38661(8) 0.8246(1) 0.52572(9) 0.0418(4) Uani 1.00 1 d .
C(18) C 0.28560(9) 0.1068(2) 0.68491(9) 0.0456(4) Uani 1.00 1 d .
C(19) C 0.08455(8) 0.0983(2) 0.61276(9) 0.0413(4) Uani 1.00 1 d .
C(20) C 0.32436(8) 0.7634(1) 0.42017(9) 0.0397(4) Uani 1.00 1 d .
C(21) C 0.41650(9) 0.9060(2) 0.4888(1) 0.0472(4) Uani 1.00 1 d .
C(22) C 0.35439(9) 0.8457(2) 0.38341(9) 0.0426(4) Uani 1.00 1 d .
C(23) C 0.3327(1) 0.0250(2) 0.6868(1) 0.0567(5) Uani 1.00 1 d .
C(24) C 0.0408(1) -0.1062(2) 0.6298(1) 0.0577(5) Uani 1.00 1 d .
C(25) C 0.09264(9) -0.0184(2) 0.6537(1) 0.0509(5) Uani 1.00 1 d .
C(26) C -0.02001(9) -0.0500(2) 0.6346(1) 0.0563(5) Uani 1.00 1 d .
C(27) C 0.35599(9) 0.2706(2) 0.6935(1) 0.0542(5) Uani 1.00 1 d .
C(28) C 0.4031(1) 0.1881(3) 0.6953(1) 0.0706(7) Uani 1.00 1 d .
C(29) C 0.0244(1) 0.1564(2) 0.6189(1) 0.0642(6) Uani 1.00 1 d .
C(30) C 0.3912(1) 0.0654(2) 0.6917(1) 0.0669(6) Uani 1.00 1 d .
C(31) C -0.0279(1) 0.0691(2) 0.5956(1) 0.0694(6) Uani 1.00 1 d .
H(1) H 0.3967 0.8193 0.5737 0.050 Uiso 1.00 1 c R
H(2) H 0.2460 0.0785 0.6819 0.055 Uiso 1.00 1 c R
H(3) H 0.2929 0.7170 0.3973 0.048 Uiso 1.00 1 c R
H(4) H 0.4471 0.9546 0.5116 0.057 Uiso 1.00 1 c R
H(5) H 0.3434 0.8542 0.3357 0.051 Uiso 1.00 1 c R
H(6) H 0.3246 -0.0577 0.6847 0.068 Uiso 1.00 1 c R
H(7) H 0.3644 0.3531 0.6964 0.065 Uiso 1.00 1 c R
H(8) H 0.4429 0.2155 0.6989 0.085 Uiso 1.00 1 c R
H(9) H 0.4229 0.0103 0.6926 0.080 Uiso 1.00 1 c R
H(10) H 0.3139 0.4319 0.5885 0.049 Uiso 1.00 1 c R
H(11) H 0.2696 0.5310 0.6096 0.049 Uiso 1.00 1 c R
H(12) H 0.2188 0.2982 0.7172 0.046 Uiso 1.00 1 c R
H(13) H 0.2613 0.4003 0.6951 0.046 Uiso 1.00 1 c R
H(14) H 0.0428 -0.1302 0.5821 0.069 Uiso 1.00 1 c R
H(15) H 0.0456 -0.1785 0.6585 0.069 Uiso 1.00 1 c R
H(16) H 0.0935 -0.0011 0.7028 0.061 Uiso 1.00 1 c R
H(17) H 0.1310 -0.0554 0.6473 0.061 Uiso 1.00 1 c R
H(18) H -0.0241 -0.0362 0.6831 0.068 Uiso 1.00 1 c R
H(19) H -0.0518 -0.1056 0.6155 0.068 Uiso 1.00 1 c R
H(20) H 0.0197 0.2289 0.5904 0.077 Uiso 1.00 1 c R
H(21) H 0.0233 0.1801 0.6668 0.077 Uiso 1.00 1 c R
H(22) H -0.0658 0.1063 0.6034 0.083 Uiso 1.00 1 c R
H(23) H -0.0298 0.0538 0.5461 0.083 Uiso 1.00 1 c R
H(24) H 0.0859 0.0796 0.5637 0.050 Uiso 1.00 1 c R
H(25) H 0.1956 0.4058 0.4549 0.050 Uiso 1.00 1 c R
H(26) H 0.3135 0.6843 0.5752 0.045 Uiso 1.00 1 c R
H(27) H 0.3535 0.6865 0.8236 0.058 Uiso 1.00 1 c R

loop_
_atom_site_aniso_label
_atom_site_aniso_U_11
_atom_site_aniso_U_22
_atom_site_aniso_U_33
_atom_site_aniso_U_12
_atom_site_aniso_U_13
_atom_site_aniso_U_23
Cl(1) 0.0889(5) 0.0597(3) 0.0636(3) -0.0288(3) 0.0271(3) 0.0069(3)
Cl(2) 0.0985(5) 0.0683(4) 0.0325(2) 0.0155(3) 0.0127(2) -0.0050(2)
S(1) 0.0457(3) 0.0522(3) 0.0333(2) -0.0110(2) 0.0006(2) 0.0055(2)
O(1) 0.103(1) 0.0611(9) 0.0382(7) -0.0387(8) 0.0215(7) -0.0063(6)
N(1) 0.0432(8) 0.0400(7) 0.0313(7) -0.0056(6) 0.0083(6) 0.0020(6)
N(2) 0.0374(8) 0.0360(7) 0.0291(6) -0.0043(6) 0.0073(5) 0.0022(5)
N(3) 0.0414(8) 0.0458(8) 0.0363(7) -0.0119(6) 0.0072(6) 0.0045(6)
C(8) 0.0396(9) 0.0336(8) 0.0339(8) 0.0000(7) 0.0123(6) 0.0046(6)
C(9) 0.0374(9) 0.0380(8) 0.0325(8) -0.0027(7) 0.0065(6) 0.0017(7)
C(10) 0.047(1) 0.0400(9) 0.0359(9) -0.0080(7) 0.0086(7) 0.0027(7)
C(11) 0.050(1) 0.0340(8) 0.048(1) -0.0047(7) 0.0162(8) 0.0050(7)
C(12) 0.045(1) 0.0462(9) 0.0255(7) -0.0086(7) 0.0021(7) 0.0043(7)
C(13) 0.042(1) 0.0423(9) 0.0373(9) -0.0079(7) 0.0111(7) 0.0011(7)
C(14) 0.045(1) 0.0422(9) 0.0274(7) -0.0105(7) 0.0056(6) -0.0014(7)
C(15) 0.0356(9) 0.0330(8) 0.0358(8) 0.0005(6) 0.0079(6) 0.0035(6)
C(16) 0.047(1) 0.0432(9) 0.0340(8) -0.0050(8) 0.0074(7) 0.0072(7)
C(17) 0.048(1) 0.0396(9) 0.0366(9) -0.0046(7) 0.0009(7) 0.0017(7)
C(18) 0.050(1) 0.047(1) 0.0391(9) -0.0059(8) 0.0029(8) 0.0027(8)
C(19) 0.040(1) 0.0461(9) 0.0377(9) -0.0110(8) 0.0063(7) 0.0032(7)
C(20) 0.0402(9) 0.0410(9) 0.0374(9) -0.0047(7) 0.0037(7) 0.0007(7)
C(21) 0.048(1) 0.0410(9) 0.051(1) -0.0118(8) 0.0044(8) -0.0000(8)
C(22) 0.052(1) 0.0418(9) 0.0346(8) -0.0006(8) 0.0078(7) 0.0044(7)
C(23) 0.069(1) 0.053(1) 0.048(1) 0.006(1) 0.007(1) 0.0069(9)
C(24) 0.056(1) 0.041(1) 0.076(1) -0.0079(9) 0.007(1) 0.004(1)
C(25) 0.043(1) 0.0420(9) 0.067(1) -0.0017(8) 0.0063(9) 0.0055(9)
C(26) 0.047(1) 0.057(1) 0.067(1) -0.0157(9) 0.0146(9) 0.004(1)
C(27) 0.046(1) 0.061(1) 0.053(1) -0.0125(9) 0.0002(9) 0.016(1)
C(28) 0.043(1) 0.093(2) 0.074(2) -0.004(1) 0.003(1) 0.029(1)
C(29) 0.047(1) 0.042(1) 0.102(2) -0.0013(9) 0.006(1) 0.011(1)
C(30) 0.061(1) 0.082(2) 0.059(1) 0.019(1) 0.012(1) 0.023(1)
C(31) 0.039(1) 0.060(1) 0.107(2) -0.004(1) 0.001(1) 0.014(1)

loop_
_atom_type_symbol
_atom_type_description
_atom_type_scat_dispersion_real
_atom_type_scat_dispersion_imag
_atom_type_scat_source
C C 0.003 0.002
;
International Tables for Crystallography
(1992, Vol. C, Tables 4.2.6.8 and 6.1.1.4)
;
H H 0.000 0.000
;
International Tables for Crystallography
(1992, Vol. C, Table 6.1.1.4)
;
Cl Cl 0.148 0.159
;
International Tables for Crystallography
(1992, Vol. C, Tables 4.2.6.8 and 6.1.1.4)
;
N N 0.006 0.003
;
International Tables for Crystallography
(1992, Vol. C, Tables 4.2.6.8 and 6.1.1.4)
;
O O 0.011 0.006
;
International Tables for Crystallography
(1992, Vol. C, Tables 4.2.6.8 and 6.1.1.4)
;
S S 0.125 0.123
;
International Tables for Crystallography
(1992, Vol. C, Tables 4.2.6.8 and 6.1.1.4)
;

loop_
_geom_angle_atom_site_label_1
_geom_angle_atom_site_label_2
_geom_angle_atom_site_label_3
_geom_angle
_geom_angle_site_symmetry_1
_geom_angle_site_symmetry_2
_geom_angle_site_symmetry_3
Cl(1) C(11) C(21) 119.5(1) . . .
Cl(1) C(11) C(22) 119.4(1) . . .
S(1) C(9) N(2) 110.9(1) . . .
S(1) C(9) N(3) 123.6(1) . . .
C(16) S(1) C(9) 90.76(8) . . .
S(1) C(16) C(8) 112.3(1) . . .
O(1) C(13) N(1) 124.2(2) . . .
O(1) C(13) C(10) 123.5(2) . . .
N(1) C(13) C(10) 112.2(1) . . .
C(15) N(1) C(13) 126.8(1) . . .
N(1) C(15) C(20) 123.2(1) . . .
N(1) C(15) C(17) 117.4(1) . . .
N(2) C(8) C(10) 118.0(1) . . .
C(9) N(2) C(8) 113.7(1) . . .
N(2) C(8) C(16) 112.3(1) . . .
C(14) N(2) C(8) 123.3(1) . . .
N(2) C(9) N(3) 125.4(1) . . .
C(14) N(2) C(9) 122.6(1) . . .
N(2) C(14) C(12) 112.2(1) . . .
C(19) N(3) C(9) 122.6(1) . . .
N(3) C(19) C(25) 109.0(1) . . .
N(3) C(19) C(29) 111.5(1) . . .
C(16) C(8) C(10) 129.7(2) . . .
C(8) C(10) C(13) 115.7(1) . . .
C(22) C(11) C(21) 121.0(2) . . .
C(11) C(21) C(17) 119.5(2) . . .
C(11) C(22) C(20) 119.8(2) . . .
C(18) C(12) C(14) 120.9(2) . . .
C(27) C(12) C(14) 120.8(2) . . .
C(27) C(12) C(18) 118.3(2) . . .
C(12) C(18) C(23) 121.0(2) . . .
C(12) C(27) C(28) 120.5(2) . . .
C(15) C(17) C(21) 120.4(2) . . .
C(20) C(15) C(17) 119.4(2) . . .
C(15) C(20) C(22) 119.8(2) . . .
C(18) C(23) C(30) 120.1(2) . . .
C(29) C(19) C(25) 111.3(2) . . .
C(19) C(25) C(24) 110.6(2) . . .
C(19) C(29) C(31) 111.0(2) . . .
C(23) C(30) C(28) 119.9(2) . . .
C(26) C(24) C(25) 111.6(2) . . .
C(24) C(26) C(31) 111.7(2) . . .
C(26) C(31) C(29) 111.6(2) . . .
C(27) C(28) C(30) 120.3(2) . . .
S(1) C(16) H(25) 123.8379 . . .
H(26) N(1) C(13) 116.5842 . . .
H(26) N(1) C(15) 116.5941 . . .
N(2) C(14) H(13) 109.1635 . . .
N(2) C(14) H(12) 109.1714 . . .
H(27) N(3) C(9) 117.6712 54606 . .
N(3) C(19) H(24) 108.3299 . . .
H(27) N(3) C(19) 119.4724 54606 . .
C(8) C(10) H(10) 108.3560 . . .
C(8) C(10) H(11) 108.3434 . . .
C(8) C(16) H(25) 123.8380 . . .
H(10) C(10) C(13) 108.3707 . . .
H(11) C(10) C(13) 108.3710 . . .
H(11) C(10) H(10) 107.4378 . . .
C(11) C(21) H(4) 120.2597 . . .
C(11) C(22) H(5) 120.1248 . . .
C(12) C(14) H(13) 109.1623 . . .
C(12) C(14) H(12) 109.1560 . . .
C(12) C(18) H(2) 119.5163 . . .
C(12) C(27) H(7) 119.7703 . . .
H(13) C(14) H(12) 107.8752 . . .
C(15) C(17) H(1) 119.7931 . . .
C(15) C(20) H(3) 120.1180 . . .
C(17) C(21) H(4) 120.2555 . . .
H(1) C(17) C(21) 119.7732 . . .
H(2) C(18) C(23) 119.5177 . . .
C(18) C(23) H(6) 119.9687 . . .
H(24) C(19) C(25) 108.3275 . . .
C(19) C(25) H(16) 109.5321 . . .
C(19) C(25) H(17) 109.5295 . . .
C(19) C(29) H(20) 109.4398 . . .
H(24) C(19) C(29) 108.3147 . . .
C(19) C(29) H(21) 109.4467 . . .
C(20) C(22) H(5) 120.1100 . . .
H(3) C(20) C(22) 120.1128 . . .
H(6) C(23) C(30) 119.9670 . . .
C(23) C(30) H(9) 120.0753 . . .
C(24) C(25) H(16) 109.5343 . . .
C(24) C(25) H(17) 109.5350 . . .
H(14) C(24) C(25) 109.3135 . . .
H(15) C(24) C(25) 109.3109 . . .
H(14) C(24) C(26) 109.3051 . . .
H(15) C(24) C(26) 109.2912 . . .
C(24) C(26) H(18) 109.2842 . . .
C(24) C(26) H(19) 109.2949 . . .
H(15) C(24) H(14) 107.9680 . . .
H(17) C(25) H(16) 108.0951 . . .
H(18) C(26) C(31) 109.2832 . . .
C(26) C(31) H(22) 109.3074 . . .
C(26) C(31) H(23) 109.3110 . . .
H(19) C(26) C(31) 109.2741 . . .
H(19) C(26) H(18) 107.9487 . . .
H(7) C(27) C(28) 119.7611 . . .
C(27) C(28) H(8) 119.8597 . . .
H(8) C(28) C(30) 119.8522 . . .
C(28) C(30) H(9) 120.0684 . . .
H(20) C(29) C(31) 109.4480 . . .
H(21) C(29) C(31) 109.4561 . . .
C(29) C(31) H(22) 109.3008 . . .
C(29) C(31) H(23) 109.2982 . . .
H(21) C(29) H(20) 108.0398 . . .
H(23) C(31) H(22) 107.9661 . . .
H(27) N(3) C(9) 117.6712 . 55606 55606
H(27) N(3) C(19) 119.4724 . 55606 55606

loop_
_geom_bond_atom_site_label_1
_geom_bond_atom_site_label_2
_geom_bond_distance
_geom_bond_site_symmetry_2
Cl(1) C(11) 1.744(2) .
S(1) C(9) 1.733(2) .
S(1) C(16) 1.729(2) .
O(1) C(13) 1.213(2) .
N(1) C(13) 1.353(2) .
N(1) C(15) 1.413(2) .
N(2) C(8) 1.419(2) .
N(2) C(9) 1.343(2) .
N(2) C(14) 1.490(2) .
N(3) C(9) 1.320(2) .
N(3) C(19) 1.479(2) .
C(8) C(10) 1.488(2) .
C(8) C(16) 1.333(2) .
C(10) C(13) 1.523(3) .
C(11) C(21) 1.378(3) .
C(11) C(22) 1.379(3) .
C(12) C(14) 1.504(2) .
C(12) C(18) 1.393(3) .
C(12) C(27) 1.383(3) .
C(15) C(17) 1.391(2) .
C(15) C(20) 1.396(2) .
C(17) C(21) 1.378(3) .
C(18) C(23) 1.380(3) .
C(19) C(25) 1.511(3) .
C(19) C(29) 1.504(3) .
C(20) C(22) 1.383(3) .
C(23) C(30) 1.369(3) .
C(24) C(25) 1.529(3) .
C(24) C(26) 1.505(3) .
C(26) C(31) 1.515(3) .
C(27) C(28) 1.386(3) .
C(28) C(30) 1.379(4) .
C(29) C(31) 1.530(3) .
N(1) H(26) 0.8601 .
N(3) H(27) 0.7717 54606
C(10) H(10) 0.9700 .
C(10) H(11) 0.9702 .
C(14) H(12) 0.9700 .
C(14) H(13) 0.9700 .
C(16) H(25) 0.9300 .
C(17) H(1) 0.9299 .
C(18) H(2) 0.9300 .
C(19) H(24) 0.9798 .
C(20) H(3) 0.9300 .
C(21) H(4) 0.9300 .
C(22) H(5) 0.9299 .
C(23) H(6) 0.9300 .
C(24) H(14) 0.9699 .
C(24) H(15) 0.9701 .
C(25) H(16) 0.9701 .
C(25) H(17) 0.9699 .
C(26) H(18) 0.9701 .
C(26) H(19) 0.9700 .
C(27) H(7) 0.9299 .
C(28) H(8) 0.9301 .
C(29) H(20) 0.9700 .
C(29) H(21) 0.9699 .
C(30) H(9) 0.9301 .
C(31) H(22) 0.9700 .
C(31) H(23) 0.9698 .
H(27) N(3) 0.7717 55606

loop_
_geom_contact_atom_site_label_1
_geom_contact_atom_site_label_2
_geom_contact_distance
_geom_contact_site_symmetry_2
Cl(1) C(9) 3.530(2) 56607
Cl(1) C(21) 2.704(2) .
Cl(1) C(22) 2.703(2) .
Cl(2) N(1) 3.221(1) .
Cl(2) N(3) 3.143(1) 55606
Cl(2) C(10) 3.499(2) .
Cl(2) C(14) 3.554(2) 55606
S(1) N(2) 2.544(1) .
S(1) N(3) 2.698(1) .
S(1) C(8) 2.553(2) .
S(1) C(19) 3.086(2) .
O(1) N(1) 2.268(2) .
O(1) N(3) 3.481(2) 55607
O(1) C(8) 2.933(2) .
O(1) C(9) 3.449(2) 55607
O(1) C(10) 2.414(2) .
O(1) C(15) 2.888(2) .
O(1) C(16) 2.896(2) .
O(1) C(18) 3.201(2) 55607
O(1) C(20) 2.904(2) .
O(1) C(23) 3.491(3) 55607
N(1) N(1) 3.521(2) 56607
N(1) C(10) 2.389(2) .
N(1) C(15) 3.570(2) 56607
N(1) C(17) 2.396(2) .
N(1) C(20) 2.471(2) .
N(1) C(20) 3.443(2) 56607
N(2) N(3) 2.367(2) .
N(2) C(10) 2.492(2) .
N(2) C(12) 2.485(2) .
N(2) C(16) 2.286(2) .
N(2) C(18) 3.155(2) .
N(2) C(27) 3.480(2) .
N(3) Cl(2) 3.143(1) 54606
N(3) O(1) 3.481(2) 55607
N(3) C(8) 3.580(2) .
N(3) C(14) 2.920(2) .
N(3) C(18) 3.440(2) .
N(3) C(25) 2.433(2) .
N(3) C(29) 2.466(3) .
C(8) C(9) 2.313(2) .
C(8) C(12) 3.310(2) .
C(8) C(13) 2.549(2) .
C(8) C(14) 2.561(2) .
C(9) Cl(1) 3.530(2) 56607
C(9) O(1) 3.449(2) 55607
C(9) C(12) 3.313(2) .
C(9) C(14) 2.486(2) .
C(9) C(16) 2.464(2) .
C(9) C(18) 3.474(2) .
C(9) C(19) 2.457(3) .
C(9) C(29) 3.304(3) .
C(10) C(12) 3.517(2) .
C(10) C(14) 2.944(2) .
C(10) C(16) 2.555(2) .
C(10) C(27) 3.565(3) .
C(11) C(15) 2.761(3) .
C(11) C(17) 2.380(3) .
C(11) C(20) 2.389(3) .
C(12) C(23) 2.413(3) .
C(12) C(28) 2.403(3) .
C(12) C(30) 2.782(3) .
C(13) C(15) 2.474(2) .
C(13) C(16) 3.021(2) .
C(13) C(20) 3.046(3) .
C(14) Cl(2) 3.554(2) 54606
C(14) C(18) 2.521(3) .
C(14) C(27) 2.510(3) .
C(15) N(1) 3.570(2) 56607
C(15) C(21) 2.403(3) .
C(15) C(22) 2.404(2) .
C(16) C(21) 3.471(3) 56607
C(17) C(20) 2.406(2) .
C(17) C(22) 2.767(2) .
C(17) C(31) 3.563(3) 55505
C(18) O(1) 3.201(2) 55607
C(18) C(27) 2.383(3) .
C(18) C(28) 2.747(3) .
C(18) C(30) 2.381(3) .
C(19) C(24) 2.499(3) .
C(19) C(26) 2.925(3) .
C(19) C(31) 2.500(3) .
C(20) N(1) 3.443(2) 56607
C(20) C(21) 2.776(2) .
C(21) C(16) 3.471(3) 56607
C(21) C(22) 2.399(2) .
C(22) C(24) 3.558(3) 55607
C(23) O(1) 3.491(3) 55607
C(23) C(27) 2.760(3) .
C(23) C(28) 2.378(3) .
C(24) C(22) 3.558(3) 55607
C(24) C(29) 2.925(3) .
C(24) C(31) 2.499(3) .
C(25) C(26) 2.509(3) .
C(25) C(29) 2.490(3) .
C(25) C(31) 2.927(3) .
C(26) C(29) 2.518(3) .
C(27) C(30) 2.398(3) .
C(31) C(17) 3.563(3) 44505
Cl(1) H(4) 2.7997 .
Cl(1) H(4) 3.1751 67603
Cl(1) H(5) 2.7958 .
Cl(1) H(9) 3.4591 66603
Cl(1) H(9) 3.4353 56404
Cl(1) H(20) 3.0316 56607
Cl(1) H(21) 3.5633 56607
Cl(2) H(1) 3.2471 .
Cl(2) H(2) 3.4293 55606
Cl(2) H(3) 3.5160 56607
Cl(2) H(6) 2.9231 56501
Cl(2) H(10) 3.4949 .
Cl(2) H(11) 2.7660 .
Cl(2) H(12) 2.6089 55606
Cl(2) H(13) 3.5844 .
Cl(2) H(16) 2.9809 55606
Cl(2) H(22) 3.0566 55505
Cl(2) H(26) 2.4118 .
Cl(2) H(27) 2.3898 .
S(1) H(4) 3.5570 56607
S(1) H(10) 3.1921 55607
S(1) H(19) 3.3079 55603
S(1) H(20) 3.2274 .
S(1) H(24) 2.6376 .
S(1) H(25) 2.3756 .
S(1) H(27) 3.3845 54606
O(1) H(2) 2.8089 55607
O(1) H(3) 2.4117 .
O(1) H(6) 3.3331 55607
O(1) H(10) 2.8396 .
O(1) H(11) 3.1305 .
O(1) H(17) 2.9117 55607
O(1) H(24) 3.1797 55607
O(1) H(25) 2.3451 .
O(1) H(26) 2.9958 .
N(1) H(1) 2.5427 .
N(1) H(3) 2.6636 .
N(1) H(3) 3.1936 56607
N(1) H(10) 2.7951 .
N(1) H(11) 2.4209 .
N(1) H(22) 2.8958 55505
N(2) H(2) 3.0834 .
N(2) H(10) 2.7240 .
N(2) H(11) 2.6611 .
N(2) H(12) 2.0275 .
N(2) H(13) 2.0274 .
N(2) H(25) 3.1711 .
N(2) H(27) 2.4953 54606
N(3) H(2) 2.7352 .
N(3) H(12) 2.5969 .
N(3) H(16) 2.6177 .
N(3) H(17) 2.6143 .
N(3) H(20) 2.6668 .
N(3) H(21) 2.6433 .
N(3) H(24) 2.0145 .
C(8) H(10) 2.0161 .
C(8) H(11) 2.0160 .
C(8) H(12) 3.3072 .
C(8) H(13) 2.6933 .
C(8) H(25) 2.0061 .
C(9) H(2) 3.0478 .
C(9) H(12) 2.5985 .
C(9) H(13) 3.2096 .
C(9) H(20) 3.1347 .
C(9) H(24) 2.5448 .
C(9) H(25) 3.3804 .
C(9) H(27) 1.8124 54606
C(10) H(7) 3.1895 .
C(10) H(13) 2.6125 .
C(10) H(25) 2.8274 .
C(10) H(26) 2.4099 .
C(11) H(1) 3.2197 .
C(11) H(3) 3.2291 .
C(11) H(4) 2.0138 .
C(11) H(5) 2.0129 .
C(11) H(14) 3.3862 55607
C(11) H(15) 3.3070 55607
C(12) H(2) 2.0203 .
C(12) H(5) 3.0703 56504
C(12) H(6) 3.2494 .
C(12) H(7) 2.0133 .
C(12) H(8) 3.2397 .
C(12) H(10) 2.9926 .
C(12) H(12) 2.0395 .
C(12) H(13) 2.0395 .
C(12) H(25) 3.1758 55607
C(12) H(27) 3.3547 54606
C(13) H(3) 2.8407 .
C(13) H(10) 2.0472 .
C(13) H(11) 2.0473 .
C(13) H(22) 3.4832 55505
C(13) H(25) 2.7937 .
C(13) H(26) 1.9002 .
C(14) H(2) 2.6673 .
C(14) H(6) 3.4497 55606
C(14) H(7) 2.6583 .
C(14) H(10) 2.8349 .
C(14) H(11) 2.8241 .
C(14) H(27) 2.6332 54606
C(15) H(1) 2.0208 .
C(15) H(3) 2.0285 .
C(15) H(4) 3.2429 .
C(15) H(5) 3.2449 .
C(15) H(14) 3.3882 55607
C(15) H(17) 3.5692 55607
C(15) H(22) 3.2017 55505
C(15) H(26) 1.9560 .
C(15) H(26) 3.5894 56607
C(16) H(10) 3.1338 .
C(16) H(11) 3.1575 .
C(17) H(3) 3.2465 .
C(17) H(4) 2.0137 .
C(17) H(14) 3.5183 55607
C(17) H(20) 3.2316 55505
C(17) H(22) 2.9597 55505
C(17) H(23) 3.5131 55505
C(17) H(25) 3.5402 56607
C(17) H(26) 2.5301 .
C(18) H(5) 3.0606 56504
C(18) H(6) 2.0126 .
C(18) H(7) 3.2266 .
C(18) H(9) 3.2217 .
C(18) H(12) 2.7070 .
C(18) H(13) 3.2946 .
C(18) H(13) 3.5194 54606
C(18) H(25) 2.8076 55607
C(18) H(27) 3.2018 54606
C(19) H(14) 2.7249 .
C(19) H(15) 3.3303 .
C(19) H(16) 2.0503 .
C(19) H(17) 2.0501 .
C(19) H(18) 3.2924 .
C(19) H(20) 2.0434 .
C(19) H(21) 2.0434 .
C(19) H(22) 3.3289 .
C(19) H(23) 2.7367 .
C(19) H(23) 3.5746 55603
C(19) H(27) 1.9762 54606
C(20) H(1) 3.2451 .
C(20) H(5) 2.0172 .
C(20) H(11) 3.0868 56607
C(20) H(14) 3.3103 55607
C(20) H(15) 3.5827 55607
C(20) H(17) 2.8873 55607
C(20) H(26) 3.1747 .
C(20) H(26) 3.1384 56607
C(21) H(1) 2.0090 .
C(21) H(4) 3.4049 67603
C(21) H(5) 3.2356 .
C(21) H(14) 3.5120 55607
C(21) H(20) 3.4261 55505
C(21) H(25) 3.5345 56607
C(22) H(3) 2.0173 .
C(22) H(4) 3.2367 .
C(22) H(11) 3.0989 56607
C(22) H(14) 3.3052 55607
C(22) H(15) 3.0882 55607
C(22) H(17) 3.2831 55607
C(23) H(1) 3.5879 54501
C(23) H(2) 2.0083 .
C(23) H(5) 3.1629 56504
C(23) H(8) 3.2164 .
C(23) H(9) 2.0040 .
C(23) H(12) 3.4129 54606
C(23) H(13) 3.5866 54606
C(23) H(25) 2.8401 55607
C(24) H(8) 3.3527 44505
C(24) H(16) 2.0664 .
C(24) H(17) 2.0663 .
C(24) H(18) 2.0422 .
C(24) H(19) 2.0423 .
C(24) H(21) 3.2753 .
C(24) H(22) 3.3261 .
C(24) H(23) 2.7439 .
C(24) H(23) 3.4403 55603
C(24) H(24) 2.6870 .
C(25) H(2) 3.5475 .
C(25) H(7) 3.2597 54606
C(25) H(14) 2.0636 .
C(25) H(15) 2.0637 .
C(25) H(18) 2.7447 .
C(25) H(19) 3.3399 .
C(25) H(20) 3.3224 .
C(25) H(21) 2.7124 .
C(25) H(23) 3.2947 .
C(25) H(24) 2.0429 .
C(25) H(27) 2.5686 54606
C(26) H(7) 3.1733 44505
C(26) H(8) 3.0376 44505
C(26) H(14) 2.0423 .
C(26) H(15) 2.0423 .
C(26) H(16) 2.7406 .
C(26) H(17) 3.3376 .
C(26) H(18) 3.5432 55602
C(26) H(20) 3.3464 .
C(26) H(21) 2.7561 .
C(26) H(22) 2.0512 .
C(26) H(23) 2.0511 .
C(26) H(24) 3.2256 .
C(27) H(2) 3.2237 .
C(27) H(5) 3.1322 56504
C(27) H(8) 2.0171 .
C(27) H(9) 3.2369 .
C(27) H(10) 2.7702 .
C(27) H(12) 3.1665 .
C(27) H(13) 2.5525 .
C(27) H(15) 3.4104 55606
C(27) H(16) 3.3227 55606
C(27) H(18) 3.4454 55505
C(27) H(19) 3.0410 55505
C(27) H(25) 3.5346 55607
C(28) H(5) 3.2284 56504
C(28) H(6) 3.2184 .
C(28) H(7) 2.0161 .
C(28) H(9) 2.0130 .
C(28) H(15) 3.2611 55606
C(28) H(18) 3.4715 55505
C(28) H(19) 3.0051 55505
C(28) H(25) 3.5533 55607
C(29) H(1) 3.3762 44505
C(29) H(14) 3.2799 .
C(29) H(16) 2.7111 .
C(29) H(17) 3.3219 .
C(29) H(18) 2.7591 .
C(29) H(19) 3.3476 .
C(29) H(22) 2.0646 .
C(29) H(23) 2.0645 .
C(29) H(24) 2.0371 .
C(29) H(27) 2.8128 54606
C(30) H(1) 3.5664 54501
C(30) H(2) 3.2167 .
C(30) H(5) 3.2501 56504
C(30) H(6) 2.0029 .
C(30) H(7) 3.2339 .
C(30) H(8) 2.0109 .
C(30) H(25) 3.2266 55607
C(31) H(1) 3.2293 44505
C(31) H(14) 2.7372 .
C(31) H(14) 3.4862 55603
C(31) H(15) 3.3284 .
C(31) H(16) 3.2685 .
C(31) H(18) 2.0510 .
C(31) H(19) 2.0508 .
C(31) H(20) 2.0664 .
C(31) H(21) 2.0664 .
C(31) H(23) 3.4704 55603
C(31) H(24) 2.6924 .
C(31) H(24) 3.5797 55603
H(1) C(23) 3.5879 56501
H(1) C(29) 3.3762 55505
H(1) C(30) 3.5664 56501
H(1) C(31) 3.2293 55505
H(2) Cl(2) 3.4293 54606
H(2) O(1) 2.8089 55607
H(3) Cl(2) 3.5160 56607
H(3) N(1) 3.1936 56607
H(4) Cl(1) 3.1751 67603
H(4) S(1) 3.5570 56607
H(4) C(21) 3.4049 67603
H(5) C(12) 3.0703 56404
H(5) C(18) 3.0606 56404
H(5) C(23) 3.1629 56404
H(5) C(27) 3.1322 56404
H(5) C(28) 3.2284 56404
H(5) C(30) 3.2501 56404
H(6) Cl(2) 2.9231 54501
H(6) O(1) 3.3331 55607
H(6) C(14) 3.4497 54606
H(7) C(25) 3.2597 55606
H(7) C(26) 3.1733 55505
H(8) C(24) 3.3527 55505
H(8) C(26) 3.0376 55505
H(9) Cl(1) 3.4591 66603
H(9) Cl(1) 3.4353 56504
H(10) S(1) 3.1921 55607
H(11) C(20) 3.0868 56607
H(11) C(22) 3.0989 56607
H(12) Cl(2) 2.6089 54606
H(12) C(23) 3.4129 55606
H(13) C(18) 3.5194 55606
H(13) C(23) 3.5866 55606
H(14) C(11) 3.3862 55607
H(14) C(15) 3.3882 55607
H(14) C(17) 3.5183 55607
H(14) C(20) 3.3103 55607
H(14) C(21) 3.5120 55607
H(14) C(22) 3.3052 55607
H(14) C(31) 3.4862 55603
H(15) C(11) 3.3070 55607
H(15) C(20) 3.5827 55607
H(15) C(22) 3.0882 55607
H(15) C(27) 3.4104 54606
H(15) C(28) 3.2611 54606
H(16) Cl(2) 2.9809 54606
H(16) C(27) 3.3227 54606
H(17) O(1) 2.9117 55607
H(17) C(15) 3.5692 55607
H(17) C(20) 2.8873 55607
H(17) C(22) 3.2831 55607
H(18) C(26) 3.5432 55602
H(18) C(27) 3.4454 44505
H(18) C(28) 3.4715 44505
H(19) S(1) 3.3079 55603
H(19) C(27) 3.0410 44505
H(19) C(28) 3.0051 44505
H(20) Cl(1) 3.0316 56607
H(20) C(17) 3.2316 44505
H(20) C(21) 3.4261 44505
H(21) Cl(1) 3.5633 56607
H(22) Cl(2) 3.0566 44505
H(22) N(1) 2.8958 44505
H(22) C(13) 3.4832 44505
H(22) C(15) 3.2017 44505
H(22) C(17) 2.9597 44505
H(23) C(17) 3.5131 44505
H(23) C(19) 3.5746 55603
H(23) C(24) 3.4403 55603
H(23) C(31) 3.4704 55603
H(24) O(1) 3.1797 55607
H(24) C(31) 3.5797 55603
H(25) C(12) 3.1758 55607
H(25) C(17) 3.5402 56607
H(25) C(18) 2.8076 55607
H(25) C(21) 3.5345 56607
H(25) C(23) 2.8401 55607
H(25) C(27) 3.5346 55607
H(25) C(28) 3.5533 55607
H(25) C(30) 3.2266 55607
H(26) C(15) 3.5894 56607
H(26) C(20) 3.1384 56607
H(27) S(1) 3.3845 55606
H(27) N(2) 2.4953 55606
H(27) C(9) 1.8124 55606
H(27) C(12) 3.3547 55606
H(27) C(14) 2.6332 55606
H(27) C(18) 3.2018 55606
H(27) C(19) 1.9762 55606
H(27) C(25) 2.5686 55606
H(27) C(29) 2.8128 55606

loop_
_geom_torsion_atom_site_label_1
_geom_torsion_atom_site_label_2
_geom_torsion_atom_site_label_3
_geom_torsion_atom_site_label_4
_geom_torsion
C(16) S(1) C(9) N(2) 0.5(1)
C(16) S(1) C(9) N(3) -179.8(2)
C(9) S(1) C(16) C(8) -0.9(1)
C(15) N(1) C(13) O(1) -8.3(3)
C(15) N(1) C(13) C(10) 168.3(1)
C(13) N(1) C(15) C(17) -150.8(2)
C(13) N(1) C(15) C(20) 30.0(3)
C(9) N(2) C(8) C(10) 177.5(1)
C(9) N(2) C(8) C(16) -0.6(2)
C(14) N(2) C(8) C(10) -9.3(2)
C(14) N(2) C(8) C(16) 172.6(1)
C(8) N(2) C(9) S(1) -0.1(2)
C(8) N(2) C(9) N(3) -179.8(2)
C(14) N(2) C(9) S(1) -173.3(1)
C(14) N(2) C(9) N(3) 7.0(3)
C(8) N(2) C(14) C(12) -82.2(2)
C(9) N(2) C(14) C(12) 90.3(2)
C(19) N(3) C(9) S(1) 4.3(2)
C(19) N(3) C(9) N(2) -176.1(2)
C(9) N(3) C(19) C(25) 142.9(2)
C(9) N(3) C(19) C(29) -93.8(2)
N(2) C(8) C(10) C(13) -175.0(2)
C(16) C(8) C(10) C(13) 2.7(3)
N(2) C(8) C(16) S(1) 1.0(2)
C(10) C(8) C(16) S(1) -176.9(1)
C(8) C(10) C(13) O(1) -33.3(3)
C(8) C(10) C(13) N(1) 150.1(2)
Cl(1) C(11) C(21) C(17) -178.2(2)
C(22) C(11) C(21) C(17) 1.5(3)
Cl(1) C(11) C(22) C(20) 177.9(2)
C(21) C(11) C(22) C(20) -1.8(3)
C(18) C(12) C(14) N(2) -70.2(2)
C(27) C(12) C(14) N(2) 109.6(2)
C(14) C(12) C(18) C(23) 178.2(2)
C(27) C(12) C(18) C(23) -1.5(3)
C(14) C(12) C(27) C(28) -178.2(2)
C(18) C(12) C(27) C(28) 1.6(3)
N(1) C(15) C(17) C(21) 177.2(2)
C(20) C(15) C(17) C(21) -3.5(3)
N(1) C(15) C(20) C(22) -177.5(2)
C(17) C(15) C(20) C(22) 3.3(3)
C(15) C(17) C(21) C(11) 1.1(3)
C(12) C(18) C(23) C(30) 0.5(3)
N(3) C(19) C(25) C(24) -179.8(2)
C(29) C(19) C(25) C(24) 56.9(2)
N(3) C(19) C(29) C(31) -178.3(2)
C(25) C(19) C(29) C(31) -56.4(2)
C(15) C(20) C(22) C(11) -0.7(3)
C(18) C(23) C(30) C(28) 0.4(3)
C(26) C(24) C(25) C(19) -55.7(2)
C(25) C(24) C(26) C(31) 54.3(3)
C(24) C(26) C(31) C(29) -53.6(3)
C(12) C(27) C(28) C(30) -0.7(3)
C(27) C(28) C(30) C(23) -0.4(4)
C(19) C(29) C(31) C(26) 54.6(3)
